data_1553222
loop_
_publ_author_name
'Cai, Shujun'
'Xiao, Zheming'
'Ou, Jinjie'
'Shi, Yingbo'
'Gao, Shuanhu'

_publ_section_title
;
 A photo-induced C--C bond formation methodology to construct
 tetrahydrofluorenones and their related structures
;
_journal_issue 3
_journal_name_full 'Organic Chemistry Frontiers'
_journal_page_first 354
_journal_paper_doi 10.1039/C5QO00392J
_journal_volume 3
_journal_year 2016
_chemical_formula_moiety 'C14 H13 F O'
_chemical_formula_sum 'C14 H13 F O'
_chemical_formula_weight 216.24
_chemical_melting_point 'no information'
_chemical_name_common no
_chemical_name_systematic 3-fluoro-6,7,8,9-tetrahydrobenzo[a]azulen-10(5H)-one
_chemical_properties_physical Photo-sensitive
_space_group_IT_number 61
_space_group_name_Hall '-P 2ac 2ab'
_space_group_name_H-M_alt 'P b c a'
_symmetry_cell_setting orthorhombic
_symmetry_space_group_name_H-M 'P b c a'
_atom_sites_solution_hydrogens geom
_atom_sites_solution_primary direct
_atom_sites_solution_secondary difmap
_audit_creation_method SHELXL-97
_audit_update_record
;
2015-11-20 deposited with the CCDC.
2016-01-14 downloaded from the CCDC.
;
_cell_angle_alpha 90.00
_cell_angle_beta 90.00
_cell_angle_gamma 90.00
_cell_formula_units_Z 8
_cell_length_a 34.01(5)
_cell_length_b 9.158(13)
_cell_length_c 7.196(10)
_cell_measurement_temperature 296(2)
_cell_volume 2241(6)
_computing_structure_refinement 'SHELXL-97 (Sheldrick, 2008)'
_computing_structure_solution 'SHELXS-97 (Sheldrick, 2008)'
_diffrn_ambient_temperature 296(2)
_diffrn_measured_fraction_theta_full 1.000
_diffrn_measured_fraction_theta_max 1.000
_diffrn_radiation_monochromator graphite
_diffrn_radiation_source 'fine-focus sealed tube'
_diffrn_radiation_type MoK\a
_diffrn_radiation_wavelength 0.71073
_diffrn_reflns_av_R_equivalents 0.0669
_diffrn_reflns_av_sigmaI/netI 0.0395
_diffrn_reflns_limit_h_max 40
_diffrn_reflns_limit_h_min -39
_diffrn_reflns_limit_k_max 10
_diffrn_reflns_limit_k_min -10
_diffrn_reflns_limit_l_max 8
_diffrn_reflns_limit_l_min -8
_diffrn_reflns_number 14218
_diffrn_reflns_theta_full 25.01
_diffrn_reflns_theta_max 25.01
_diffrn_reflns_theta_min 1.20
_exptl_absorpt_coefficient_mu 0.090
_exptl_absorpt_correction_T_max 0.9901
_exptl_absorpt_correction_T_min 0.9751
_exptl_absorpt_correction_type multi-scan
_exptl_absorpt_process_details sadabs
_exptl_crystal_colour yellow
_exptl_crystal_density_diffrn 1.282
_exptl_crystal_density_method 'not measured'
_exptl_crystal_description block
_exptl_crystal_F_000 912
_exptl_crystal_preparation 'no information'
_exptl_crystal_recrystallization_method 'Re-crystallisation from solvent: hexane-ethyl acetate'
_exptl_crystal_size_max 0.28
_exptl_crystal_size_mid 0.24
_exptl_crystal_size_min 0.11
_refine_diff_density_max 0.151
_refine_diff_density_min -0.123
_refine_diff_density_rms 0.033
_refine_ls_extinction_coef 0.0019(7)
_refine_ls_extinction_expression Fc^*^=kFc[1+0.001xFc^2^\l^3^/sin(2\q)]^-1/4^
_refine_ls_extinction_method SHELXL
_refine_ls_goodness_of_fit_ref 1.037
_refine_ls_hydrogen_treatment constr
_refine_ls_matrix_type full
_refine_ls_number_parameters 146
_refine_ls_number_reflns 1975
_refine_ls_number_restraints 0
_refine_ls_restrained_S_all 1.037
_refine_ls_R_factor_all 0.0940
_refine_ls_R_factor_gt 0.0470
_refine_ls_shift/su_max 0.000
_refine_ls_shift/su_mean 0.000
_refine_ls_structure_factor_coef Fsqd
_refine_ls_weighting_details 'calc w=1/[\s^2^(Fo^2^)+(0.0583P)^2^+0.5176P] where P=(Fo^2^+2Fc^2^)/3'
_refine_ls_weighting_scheme calc
_refine_ls_wR_factor_gt 0.1189
_refine_ls_wR_factor_ref 0.1405
_reflns_number_gt 1157
_reflns_number_total 1975
_reflns_threshold_expression >2sigma(I)
_cod_data_source_file c5qo00392j2.cif
_cod_data_source_block z
_cod_depositor_comments
;
The following automatic conversions were performed:

data item '_symmetry_cell_setting' value 'Orthorhombic' was changed
to 'orthorhombic' in accordance with the
/home/saulius/struct/COD-crude-data/automatic-downloads/DataCite-retrospective/RSC/depositions/lib/dictionaries/cif_core.dic
dictionary named 'cif_core.dic' version 2.4.2 last updated on
2011-04-26.

Automatic conversion script
Id: cif_fix_values 6909 2019-04-08 15:41:33Z antanas 
;
_cod_original_sg_symbol_H-M Pbca
_cod_database_code 1553222

loop_
_symmetry_equiv_pos_as_xyz
'x, y, z'
'-x+1/2, -y, z+1/2'
'x+1/2, -y+1/2, -z'
'-x, y+1/2, -z+1/2'
'-x, -y, -z'
'x-1/2, y, -z-1/2'
'-x-1/2, y-1/2, z'
'x, -y-1/2, z-1/2'

loop_
_atom_site_label
_atom_site_type_symbol
_atom_site_fract_x
_atom_site_fract_y
_atom_site_fract_z
_atom_site_U_iso_or_equiv
_atom_site_adp_type
_atom_site_occupancy
_atom_site_symmetry_multiplicity
_atom_site_calc_flag
_atom_site_refinement_flags
F1 F -0.01267(4) 0.2430(2) 0.1346(3) 0.0981(7) Uani 1 1 d .
O1 O 0.17015(5) 0.04410(19) 0.1844(2) 0.0604(5) Uani 1 1 d .
C1 C 0.12803(7) 0.3921(3) 0.1482(3) 0.0461(6) Uani 1 1 d .
C2 C 0.12488(8) 0.5553(3) 0.1300(4) 0.0617(7) Uani 1 1 d .
H2A H 0.0988 0.5843 0.1694 0.074 Uiso 1 1 calc R
H2B H 0.1274 0.5802 -0.0005 0.074 Uiso 1 1 calc R
C3 C 0.15468(7) 0.6451(3) 0.2384(4) 0.0601(8) Uani 1 1 d .
H3A H 0.1522 0.6205 0.3690 0.072 Uiso 1 1 calc R
H3B H 0.1479 0.7475 0.2253 0.072 Uiso 1 1 calc R
C4 C 0.19763(8) 0.6260(3) 0.1820(4) 0.0700(8) Uani 1 1 d .
H4A H 0.1993 0.6334 0.0478 0.084 Uiso 1 1 calc R
H4B H 0.2126 0.7064 0.2339 0.084 Uiso 1 1 calc R
C5 C 0.21707(8) 0.4835(3) 0.2415(4) 0.0653(8) Uani 1 1 d .
H5A H 0.2452 0.4931 0.2247 0.078 Uiso 1 1 calc R
H5B H 0.2123 0.4692 0.3731 0.078 Uiso 1 1 calc R
C6 C 0.20345(7) 0.3487(3) 0.1388(4) 0.0577(7) Uani 1 1 d .
H6A H 0.2094 0.3619 0.0081 0.069 Uiso 1 1 calc R
H6B H 0.2190 0.2667 0.1824 0.069 Uiso 1 1 calc R
C7 C 0.16080(7) 0.3077(2) 0.1547(3) 0.0467(6) Uani 1 1 d .
C8 C 0.14845(7) 0.1506(3) 0.1693(3) 0.0455(6) Uani 1 1 d .
C9 C 0.10464(7) 0.1490(2) 0.1635(3) 0.0446(6) Uani 1 1 d .
C10 C 0.09237(6) 0.2951(2) 0.1523(3) 0.0446(6) Uani 1 1 d .
C11 C 0.05289(7) 0.3292(3) 0.1421(3) 0.0556(7) Uani 1 1 d .
H11A H 0.0441 0.4252 0.1335 0.067 Uiso 1 1 calc R
C12 C 0.02669(7) 0.2107(3) 0.1454(4) 0.0618(8) Uani 1 1 d .
C13 C 0.03797(8) 0.0679(3) 0.1563(4) 0.0640(8) Uani 1 1 d .
H13A H 0.0193 -0.0062 0.1574 0.077 Uiso 1 1 calc R
C14 C 0.07796(8) 0.0348(3) 0.1658(3) 0.0566(7) Uani 1 1 d .
H14A H 0.0865 -0.0615 0.1735 0.068 Uiso 1 1 calc R

loop_
_atom_site_aniso_label
_atom_site_aniso_U_11
_atom_site_aniso_U_22
_atom_site_aniso_U_33
_atom_site_aniso_U_23
_atom_site_aniso_U_13
_atom_site_aniso_U_12
F1 0.0451(11) 0.1140(15) 0.1352(17) -0.0239(13) 0.0016(10) -0.0099(10)
O1 0.0694(12) 0.0455(11) 0.0663(12) 0.0003(9) -0.0028(9) 0.0097(9)
C1 0.0488(15) 0.0381(14) 0.0514(14) -0.0012(11) 0.0004(12) -0.0042(11)
C2 0.0638(18) 0.0412(15) 0.0801(19) -0.0015(14) -0.0082(15) -0.0020(13)
C3 0.0703(19) 0.0398(15) 0.0703(18) -0.0043(13) 0.0029(14) -0.0057(13)
C4 0.0635(19) 0.0549(18) 0.092(2) -0.0060(16) 0.0092(16) -0.0185(15)
C5 0.0483(17) 0.077(2) 0.0705(19) -0.0039(16) -0.0041(13) -0.0127(15)
C6 0.0458(16) 0.0540(17) 0.0733(18) 0.0016(14) 0.0015(13) -0.0029(12)
C7 0.0446(15) 0.0412(14) 0.0542(15) 0.0020(12) -0.0001(12) -0.0031(11)
C8 0.0535(16) 0.0420(15) 0.0409(14) -0.0010(12) 0.0010(11) 0.0011(12)
C9 0.0505(15) 0.0404(14) 0.0427(14) -0.0022(11) -0.0013(11) -0.0061(11)
C10 0.0439(15) 0.0466(15) 0.0433(14) -0.0048(11) 0.0011(11) -0.0058(11)
C11 0.0502(16) 0.0566(17) 0.0601(17) -0.0078(13) 0.0038(13) -0.0034(13)
C12 0.0393(16) 0.078(2) 0.0676(18) -0.0108(15) 0.0021(13) -0.0069(14)
C13 0.0637(19) 0.0656(19) 0.0629(18) -0.0037(15) -0.0018(14) -0.0259(16)
C14 0.0664(19) 0.0494(16) 0.0539(16) -0.0007(13) -0.0059(13) -0.0127(13)

loop_
_atom_type_symbol
_atom_type_description
_atom_type_scat_dispersion_real
_atom_type_scat_dispersion_imag
_atom_type_scat_source
C C 0.0033 0.0016 'International Tables Vol C Tables 4.2.6.8 and 6.1.1.4'
H H 0.0000 0.0000 'International Tables Vol C Tables 4.2.6.8 and 6.1.1.4'
F F 0.0171 0.0103 'International Tables Vol C Tables 4.2.6.8 and 6.1.1.4'
O O 0.0106 0.0060 'International Tables Vol C Tables 4.2.6.8 and 6.1.1.4'

loop_
_geom_angle_atom_site_label_1
_geom_angle_atom_site_label_2
_geom_angle_atom_site_label_3
_geom_angle
C7 C1 C2 128.9(2)
C7 C1 C10 109.0(2)
C2 C1 C10 122.1(2)
C1 C2 C3 116.4(2)
C1 C2 H2A 108.2
C3 C2 H2A 108.2
C1 C2 H2B 108.2
C3 C2 H2B 108.2
H2A C2 H2B 107.3
C2 C3 C4 116.0(2)
C2 C3 H3A 108.3
C4 C3 H3A 108.3
C2 C3 H3B 108.3
C4 C3 H3B 108.3
H3A C3 H3B 107.4
C5 C4 C3 116.0(2)
C5 C4 H4A 108.3
C3 C4 H4A 108.3
C5 C4 H4B 108.3
C3 C4 H4B 108.3
H4A C4 H4B 107.4
C6 C5 C4 115.4(2)
C6 C5 H5A 108.4
C4 C5 H5A 108.4
C6 C5 H5B 108.4
C4 C5 H5B 108.4
H5A C5 H5B 107.5
C7 C6 C5 117.6(2)
C7 C6 H6A 107.9
C5 C6 H6A 107.9
C7 C6 H6B 107.9
C5 C6 H6B 107.9
H6A C6 H6B 107.2
C1 C7 C8 108.6(2)
C1 C7 C6 130.3(2)
C8 C7 C6 121.0(2)
O1 C8 C9 126.6(2)
O1 C8 C7 126.8(2)
C9 C8 C7 106.7(2)
C14 C9 C10 121.7(2)
C14 C9 C8 131.5(2)
C10 C9 C8 106.83(19)
C11 C10 C9 120.5(2)
C11 C10 C1 130.5(2)
C9 C10 C1 108.9(2)
C10 C11 C12 116.2(3)
C10 C11 H11A 121.9
C12 C11 H11A 121.9
C13 C12 F1 118.9(2)
C13 C12 C11 124.3(3)
F1 C12 C11 116.8(3)
C12 C13 C14 119.0(2)
C12 C13 H13A 120.5
C14 C13 H13A 120.5
C9 C14 C13 118.3(3)
C9 C14 H14A 120.8
C13 C14 H14A 120.8

loop_
_geom_bond_atom_site_label_1
_geom_bond_atom_site_label_2
_geom_bond_distance
F1 C12 1.373(3)
O1 C8 1.228(3)
C1 C7 1.357(3)
C1 C2 1.503(4)
C1 C10 1.504(3)
C2 C3 1.521(4)
C2 H2A 0.9700
C2 H2B 0.9700
C3 C4 1.526(4)
C3 H3A 0.9700
C3 H3B 0.9700
C4 C5 1.524(4)
C4 H4A 0.9700
C4 H4B 0.9700
C5 C6 1.511(4)
C5 H5A 0.9700
C5 H5B 0.9700
C6 C7 1.503(4)
C6 H6A 0.9700
C6 H6B 0.9700
C7 C8 1.502(4)
C8 C9 1.491(4)
C9 C14 1.385(3)
C9 C10 1.404(4)
C10 C11 1.381(4)
C11 C12 1.404(4)
C11 H11A 0.9300
C12 C13 1.365(4)
C13 C14 1.395(4)
C13 H13A 0.9300
C14 H14A 0.9300

loop_
_geom_torsion_atom_site_label_1
_geom_torsion_atom_site_label_2
_geom_torsion_atom_site_label_3
_geom_torsion_atom_site_label_4
_geom_torsion
C7 C1 C2 C3 -39.8(4)
C10 C1 C2 C3 143.6(2)
C1 C2 C3 C4 63.9(3)
C2 C3 C4 C5 -74.0(3)
C3 C4 C5 C6 71.5(3)
C4 C5 C6 C7 -61.5(3)
C2 C1 C7 C8 -178.7(2)
C10 C1 C7 C8 -1.7(3)
C2 C1 C7 C6 -2.5(4)
C10 C1 C7 C6 174.5(2)
C5 C6 C7 C1 42.6(4)
C5 C6 C7 C8 -141.6(2)
C1 C7 C8 O1 -177.4(2)
C6 C7 C8 O1 6.0(4)
C1 C7 C8 C9 2.2(3)
C6 C7 C8 C9 -174.4(2)
O1 C8 C9 C14 -2.8(4)
C7 C8 C9 C14 177.7(2)
O1 C8 C9 C10 177.8(2)
C7 C8 C9 C10 -1.7(2)
C14 C9 C10 C11 -0.4(3)
C8 C9 C10 C11 179.1(2)
C14 C9 C10 C1 -178.7(2)
C8 C9 C10 C1 0.7(2)
C7 C1 C10 C11 -177.5(2)
C2 C1 C10 C11 -0.2(4)
C7 C1 C10 C9 0.6(3)
C2 C1 C10 C9 177.9(2)
C9 C10 C11 C12 0.6(3)
C1 C10 C11 C12 178.5(2)
C10 C11 C12 C13 -0.6(4)
C10 C11 C12 F1 -179.8(2)
F1 C12 C13 C14 179.5(2)
C11 C12 C13 C14 0.3(4)
C10 C9 C14 C13 0.1(3)
C8 C9 C14 C13 -179.2(2)
C12 C13 C14 C9 -0.1(4)
